data_1508679
loop_
_publ_author_name
'Wu, Yun-Ying'
'Chen, Yong'
'Gou, Gao-Zhang'
'Mu, Wei-Hua'
'Lv, Xiao-Jun'
'Du, Mei-Ling'
'Fu, Wen-Fu'

_publ_section_title
;
 Large Stokes shift induced by intramolcular charge transfer in
 N,O-chelated naphthyridine-BF2 complexes.
;
_journal_issue 20
_journal_name_full 'Organic letters'
_journal_page_first 5226
_journal_page_last 5229
_journal_paper_doi 10.1021/ol302347m
_journal_volume 14
_journal_year 2012
_chemical_formula_moiety 'C17 H15 N3 O, 0.5(H2 O)'
_chemical_formula_sum 'C17 H16 N3 O1.5'
_chemical_formula_weight 286.33
_chemical_name_systematic
; 
 ? 
;
_space_group_IT_number 15
_symmetry_cell_setting monoclinic
_symmetry_space_group_name_Hall '-C 2yc'
_symmetry_space_group_name_H-M 'C 1 2/c 1'
_atom_sites_solution_hydrogens geom
_atom_sites_solution_primary direct
_atom_sites_solution_secondary difmap
_audit_creation_method SHELXL-97
_cell_angle_alpha 90.00
_cell_angle_beta 97.89(3)
_cell_angle_gamma 90.00
_cell_formula_units_Z 8
_cell_length_a 25.865(5)
_cell_length_b 7.4047(15)
_cell_length_c 15.416(3)
_cell_measurement_reflns_used 7661
_cell_measurement_temperature 293(2)
_cell_measurement_theta_max 27.445
_cell_measurement_theta_min 3.115
_cell_volume 2924.6(10)
_computing_structure_refinement 'SHELXL-97 (Sheldrick, 1997)'
_computing_structure_solution 'SHELXS-97 (Sheldrick, 1990)'
_diffrn_ambient_temperature 293(2)
_diffrn_measured_fraction_theta_full 0.997
_diffrn_measured_fraction_theta_max 0.997
_diffrn_measurement_device_type 'CCD area detector'
_diffrn_measurement_method 'omega scans'
_diffrn_radiation_monochromator graphite
_diffrn_radiation_source 'fine-focus sealed tube'
_diffrn_radiation_type MoK\a
_diffrn_radiation_wavelength 0.71073
_diffrn_reflns_av_R_equivalents 0.0368
_diffrn_reflns_av_sigmaI/netI 0.0404
_diffrn_reflns_limit_h_max 33
_diffrn_reflns_limit_h_min -30
_diffrn_reflns_limit_k_max 8
_diffrn_reflns_limit_k_min -9
_diffrn_reflns_limit_l_max 19
_diffrn_reflns_limit_l_min -19
_diffrn_reflns_number 13207
_diffrn_reflns_theta_full 27.46
_diffrn_reflns_theta_max 27.46
_diffrn_reflns_theta_min 3.11
_exptl_absorpt_coefficient_mu 0.086
_exptl_absorpt_correction_type none
_exptl_crystal_colour colorless
_exptl_crystal_density_diffrn 1.301
_exptl_crystal_density_method 'not measured'
_exptl_crystal_description needle
_exptl_crystal_F_000 1208
_exptl_crystal_size_max 0.28
_exptl_crystal_size_mid 0.10
_exptl_crystal_size_min 0.10
_refine_diff_density_max 0.192
_refine_diff_density_min -0.202
_refine_diff_density_rms 0.048
_refine_ls_extinction_coef 0.0022(6)
_refine_ls_extinction_expression Fc^*^=kFc[1+0.001xFc^2^\l^3^/sin(2\q)]^-1/4^
_refine_ls_extinction_method SHELXL
_refine_ls_goodness_of_fit_ref 1.032
_refine_ls_hydrogen_treatment mixed
_refine_ls_matrix_type full
_refine_ls_number_parameters 200
_refine_ls_number_reflns 3346
_refine_ls_number_restraints 0
_refine_ls_restrained_S_all 1.032
_refine_ls_R_factor_all 0.0916
_refine_ls_R_factor_gt 0.0421
_refine_ls_shift/su_max 0.000
_refine_ls_shift/su_mean 0.000
_refine_ls_structure_factor_coef Fsqd
_refine_ls_weighting_details 'calc w=1/[\s^2^(Fo^2^)+(0.0696P)^2^+0.0000P] where P=(Fo^2^+2Fc^2^)/3'
_refine_ls_weighting_scheme calc
_refine_ls_wR_factor_gt 0.1072
_refine_ls_wR_factor_ref 0.1337
_reflns_number_gt 1786
_reflns_number_total 3346
_reflns_threshold_expression >2sigma(I)
_cod_data_source_file ol302347m_si_004.cif
_cod_data_source_block 1
_cod_depositor_comments
;
The following automatic conversions were performed:

'_symmetry_cell_setting' value 'Monoclinic' changed to 'monoclinic'
according to /home/saulius/struct/CIF-dictionaries/cif_core.dic
dictionary named 'cif_core.dic' version 2.4.2 from 2011-04-26.

Automatic conversion script
Id: cif_fix_values 1891 2012-01-12 08:04:46Z andrius 

2017-03-17
Z value and formula fixed to values more according to usual
chemical conventions.                 miguel
;
_cod_original_formula_sum 'C34 H32 N6 O3'
_cod_original_formula_weight 572.66
_cod_original_formula_moiety '2(C17 H15 N3 O), H2 O'
_cod_original_formula_units_Z 4
_cod_original_cell_volume 2924.5(10)
_cod_original_sg_symbol_H-M C2/c
_cod_database_code 1508679

loop_
_symmetry_equiv_pos_as_xyz
'x, y, z'
'-x, y, -z+1/2'
'x+1/2, y+1/2, z'
'-x+1/2, y+1/2, -z+1/2'
'-x, -y, -z'
'x, -y, z-1/2'
'-x+1/2, -y+1/2, -z'
'x+1/2, -y+1/2, z-1/2'

loop_
_atom_site_label
_atom_site_type_symbol
_atom_site_fract_x
_atom_site_fract_y
_atom_site_fract_z
_atom_site_U_iso_or_equiv
_atom_site_adp_type
_atom_site_occupancy
_atom_site_symmetry_multiplicity
_atom_site_calc_flag
_atom_site_refinement_flags
N1 N 0.42217(5) 0.11522(18) 0.88178(9) 0.0451(4) Uani 1 1 d .
H1 H 0.4349(7) 0.086(2) 0.8289(12) 0.057(5) Uiso 1 1 d .
N2 N 0.50488(5) 0.22196(17) 0.91530(8) 0.0415(3) Uani 1 1 d .
N3 N 0.58992(5) 0.32107(18) 0.93523(9) 0.0480(4) Uani 1 1 d .
C8 C 0.46068(6) 0.1877(2) 0.94552(10) 0.0411(4) Uani 1 1 d .
O1 O 0.34968(5) 0.1192(2) 0.95113(8) 0.0710(4) Uani 1 1 d .
C12 C 0.33960(6) 0.0078(2) 0.80573(11) 0.0438(4) Uani 1 1 d .
C5 C 0.54135(6) 0.3234(2) 1.06059(10) 0.0432(4) Uani 1 1 d .
C2 C 0.63037(6) 0.3893(2) 0.98754(12) 0.0511(4) Uani 1 1 d .
C11 C 0.37041(6) 0.0852(2) 0.88625(11) 0.0467(4) Uani 1 1 d .
C9 C 0.54567(6) 0.2894(2) 0.97200(10) 0.0410(4) Uani 1 1 d .
C3 C 0.62917(7) 0.4256(2) 1.07680(12) 0.0535(5) Uani 1 1 d .
H3B H 0.6588 0.4721 1.1103 0.064 Uiso 1 1 calc R
C17 C 0.35286(6) 0.0271(2) 0.72224(11) 0.0527(5) Uani 1 1 d .
H17A H 0.3830 0.0890 0.7137 0.063 Uiso 1 1 calc R
C7 C 0.45255(6) 0.2162(2) 1.03316(11) 0.0486(4) Uani 1 1 d .
H7A H 0.4207 0.1898 1.0518 0.058 Uiso 1 1 calc R
C4 C 0.58565(7) 0.3946(2) 1.11546(11) 0.0491(4) Uani 1 1 d .
C13 C 0.29395(6) -0.0843(2) 0.81684(13) 0.0547(5) Uani 1 1 d .
H13A H 0.2845 -0.0966 0.8726 0.066 Uiso 1 1 calc R
C6 C 0.49307(6) 0.2838(2) 1.08916(11) 0.0495(4) Uani 1 1 d .
H6A H 0.4889 0.3043 1.1473 0.059 Uiso 1 1 calc R
C15 C 0.27615(8) -0.1391(3) 0.66355(14) 0.0686(6) Uani 1 1 d .
H15A H 0.2550 -0.1893 0.6159 0.082 Uiso 1 1 calc R
C14 C 0.26291(7) -0.1568(3) 0.74634(15) 0.0661(5) Uani 1 1 d .
H14A H 0.2326 -0.2184 0.7546 0.079 Uiso 1 1 calc R
C10 C 0.58399(8) 0.4323(3) 1.21096(12) 0.0692(6) Uani 1 1 d .
H10A H 0.6171 0.4789 1.2371 0.104 Uiso 1 1 calc R
H10B H 0.5766 0.3225 1.2400 0.104 Uiso 1 1 calc R
H10C H 0.5572 0.5195 1.2167 0.104 Uiso 1 1 calc R
C16 C 0.32091(7) -0.0466(3) 0.65116(13) 0.0655(6) Uani 1 1 d .
H16A H 0.3297 -0.0336 0.5950 0.079 Uiso 1 1 calc R
C1 C 0.67895(7) 0.4279(3) 0.94707(14) 0.0749(6) Uani 1 1 d .
H1B H 0.6733 0.3955 0.8862 0.112 Uiso 1 1 calc R
H1C H 0.7075 0.3587 0.9766 0.112 Uiso 1 1 calc R
H1D H 0.6871 0.5542 0.9526 0.112 Uiso 1 1 calc R
O2 O 0.5000 0.0480(2) 0.7500 0.0680(5) Uani 1 2 d S
H21 H 0.5105 0.1315 0.7969 0.102 Uiso 1 1 d R

loop_
_atom_site_aniso_label
_atom_site_aniso_U_11
_atom_site_aniso_U_22
_atom_site_aniso_U_33
_atom_site_aniso_U_23
_atom_site_aniso_U_13
_atom_site_aniso_U_12
N1 0.0408(8) 0.0530(9) 0.0430(8) -0.0046(6) 0.0105(6) -0.0018(6)
N2 0.0383(7) 0.0448(7) 0.0424(8) -0.0015(6) 0.0086(6) 0.0010(6)
N3 0.0405(7) 0.0542(8) 0.0496(9) -0.0023(6) 0.0074(6) -0.0004(6)
C8 0.0425(9) 0.0375(8) 0.0436(10) 0.0010(7) 0.0074(7) 0.0027(7)
O1 0.0542(7) 0.1095(11) 0.0530(8) -0.0117(7) 0.0209(6) -0.0119(7)
C12 0.0404(8) 0.0426(9) 0.0488(10) 0.0027(7) 0.0078(7) 0.0040(7)
C5 0.0490(9) 0.0396(9) 0.0407(10) 0.0031(7) 0.0045(7) 0.0059(7)
C2 0.0432(9) 0.0525(10) 0.0574(12) 0.0017(8) 0.0059(8) 0.0040(8)
C11 0.0444(9) 0.0508(10) 0.0468(10) 0.0040(8) 0.0134(8) -0.0008(7)
C9 0.0423(9) 0.0384(9) 0.0421(9) 0.0016(7) 0.0047(7) 0.0050(7)
C3 0.0481(10) 0.0529(10) 0.0562(12) -0.0009(8) -0.0046(8) 0.0024(8)
C17 0.0443(9) 0.0632(11) 0.0514(11) -0.0009(8) 0.0100(8) 0.0034(8)
C7 0.0499(10) 0.0541(10) 0.0432(10) 0.0010(8) 0.0116(8) -0.0016(8)
C4 0.0554(10) 0.0460(9) 0.0438(10) 0.0011(7) -0.0004(8) 0.0062(8)
C13 0.0489(10) 0.0542(10) 0.0620(12) 0.0052(9) 0.0104(9) -0.0034(8)
C6 0.0579(10) 0.0533(10) 0.0387(10) 0.0018(8) 0.0117(8) 0.0028(8)
C15 0.0584(12) 0.0677(13) 0.0757(15) -0.0185(11) -0.0057(10) 0.0020(10)
C14 0.0547(11) 0.0618(12) 0.0808(15) -0.0059(10) 0.0056(11) -0.0131(9)
C10 0.0766(13) 0.0823(14) 0.0456(12) -0.0041(9) -0.0023(9) -0.0002(10)
C16 0.0617(12) 0.0839(14) 0.0502(12) -0.0102(10) 0.0054(9) 0.0122(10)
C1 0.0513(11) 0.0938(16) 0.0810(16) -0.0066(12) 0.0140(10) -0.0151(10)
O2 0.0876(13) 0.0734(12) 0.0456(11) 0.000 0.0186(9) 0.000

loop_
_atom_type_symbol
_atom_type_description
_atom_type_scat_dispersion_real
_atom_type_scat_dispersion_imag
_atom_type_scat_source
C C 0.0033 0.0016 'International Tables Vol C Tables 4.2.6.8 and 6.1.1.4'
H H 0.0000 0.0000 'International Tables Vol C Tables 4.2.6.8 and 6.1.1.4'
N N 0.0061 0.0033 'International Tables Vol C Tables 4.2.6.8 and 6.1.1.4'
O O 0.0106 0.0060 'International Tables Vol C Tables 4.2.6.8 and 6.1.1.4'

loop_
_geom_angle_atom_site_label_1
_geom_angle_atom_site_label_2
_geom_angle_atom_site_label_3
_geom_angle
C11 N1 C8 129.13(14)
C11 N1 H1 117.7(11)
C8 N1 H1 113.2(10)
C8 N2 C9 118.35(13)
C2 N3 C9 116.61(14)
N2 C8 N1 113.10(14)
N2 C8 C7 124.08(15)
N1 C8 C7 122.80(14)
C17 C12 C13 119.11(16)
C17 C12 C11 124.15(14)
C13 C12 C11 116.71(15)
C9 C5 C6 117.20(14)
C9 C5 C4 118.44(15)
C6 C5 C4 124.36(15)
N3 C2 C3 123.02(15)
N3 C2 C1 116.93(16)
C3 C2 C1 120.05(16)
O1 C11 N1 123.30(16)
O1 C11 C12 120.95(15)
N1 C11 C12 115.75(14)
N3 C9 N2 114.47(14)
N3 C9 C5 123.68(14)
N2 C9 C5 121.85(14)
C4 C3 C2 121.71(16)
C4 C3 H3B 119.1
C2 C3 H3B 119.1
C12 C17 C16 119.76(17)
C12 C17 H17A 120.1
C16 C17 H17A 120.1
C6 C7 C8 117.40(15)
C6 C7 H7A 121.3
C8 C7 H7A 121.3
C3 C4 C5 116.53(16)
C3 C4 C10 122.18(17)
C5 C4 C10 121.29(17)
C14 C13 C12 120.56(18)
C14 C13 H13A 119.7
C12 C13 H13A 119.7
C7 C6 C5 121.12(15)
C7 C6 H6A 119.4
C5 C6 H6A 119.4
C14 C15 C16 119.79(19)
C14 C15 H15A 120.1
C16 C15 H15A 120.1
C13 C14 C15 120.46(18)
C13 C14 H14A 119.8
C15 C14 H14A 119.8
C4 C10 H10A 109.5
C4 C10 H10B 109.5
H10A C10 H10B 109.5
C4 C10 H10C 109.5
H10A C10 H10C 109.5
H10B C10 H10C 109.5
C15 C16 C17 120.31(19)
C15 C16 H16A 119.8
C17 C16 H16A 119.8
C2 C1 H1B 109.5
C2 C1 H1C 109.5
H1B C1 H1C 109.5
C2 C1 H1D 109.5
H1B C1 H1D 109.5
H1C C1 H1D 109.5

loop_
_geom_bond_atom_site_label_1
_geom_bond_atom_site_label_2
_geom_bond_distance
N1 C11 1.368(2)
N1 C8 1.406(2)
N1 H1 0.945(18)
N2 C8 1.3169(18)
N2 C9 1.369(2)
N3 C2 1.330(2)
N3 C9 1.3653(19)
C8 C7 1.411(2)
O1 C11 1.2242(19)
C12 C17 1.384(2)
C12 C13 1.394(2)
C12 C11 1.494(2)
C5 C9 1.408(2)
C5 C6 1.411(2)
C5 C4 1.428(2)
C2 C3 1.407(2)
C2 C1 1.505(3)
C3 C4 1.363(2)
C3 H3B 0.9300
C17 C16 1.390(3)
C17 H17A 0.9300
C7 C6 1.358(2)
C7 H7A 0.9300
C4 C10 1.505(3)
C13 C14 1.369(3)
C13 H13A 0.9300
C6 H6A 0.9300
C15 C14 1.372(3)
C15 C16 1.381(3)
C15 H15A 0.9300
C14 H14A 0.9300
C10 H10A 0.9600
C10 H10B 0.9600
C10 H10C 0.9600
C16 H16A 0.9300
C1 H1B 0.9600
C1 H1C 0.9600
C1 H1D 0.9600
O2 H21 0.9619
